data_4323387
loop_
_publ_author_name
'Wolfgang Kl\"aui'
'Uwe Schilde'
'Michael Schmidt'

_publ_contact_author
;
 Schilde, Uwe
 Universit\"at Potsdam
 Institut f\"r Anorganische Chemie und Didaktik der Chemie
 Postfach 60 15 53
 Am Neuen Palais 10
 144 15 Potsdam
 Bundesrepublik Deutschland
;
_publ_contact_author_email us@conrad.chem.uni-potsdam.de
_publ_section_title
;
 Fluoro[\h3-hydrotris(3-R-5-methylpyrazol-1-yl)borato]zinc(II): The First
 TpZnF Complexes, Convenient Precursors to Zinc Hydride Complexes,
;
_journal_name_full 'Inorganic Chemistry'
_journal_page_first 1598
_journal_page_last 1601
_journal_paper_doi 10.1021/ic961249d
_journal_volume 36
_journal_year 1997
_chemical_formula_moiety 'C33 H34 B F N6 Zn'
_chemical_formula_sum 'C33 H34 B F N6 Zn'
_chemical_formula_weight 609.84
_chemical_melting_point 465
_chemical_name_systematic (Fluoro)[\h^3^-hydrotris(3-tolyl-5-methylpyrazol-1-yl)borate]zinc(II)
_space_group_IT_number 161
_symmetry_cell_setting trigonal
_symmetry_space_group_name_Hall 'R 3 -2"c'
_symmetry_space_group_name_H-M 'R 3 c :H'
_cell_angle_alpha 90.00
_cell_angle_beta 90.00
_cell_angle_gamma 120.00
_cell_formula_units_Z 6
_cell_length_a 11.8719(12)
_cell_length_b 11.8719(12)
_cell_length_c 37.051(3)
_cell_measurement_reflns_used 23
_cell_measurement_temperature 298(2)
_cell_measurement_theta_max 16.7
_cell_measurement_theta_min 9.1
_cell_volume 4522.4(7)
_diffrn_ambient_temperature 298(2)
_diffrn_measurement_device 'Stoe STADI4 diffractometer'
_diffrn_measurement_method 'omega/2theta scans'
_diffrn_radiation_monochromator graphite
_diffrn_radiation_source 'X-ray tube'
_diffrn_radiation_type 'Mo K\a'
_diffrn_radiation_wavelength 0.71073
_diffrn_reflns_limit_h_max 0
_diffrn_reflns_limit_h_min -14
_diffrn_reflns_limit_k_max 16
_diffrn_reflns_limit_k_min 0
_diffrn_reflns_limit_l_max 52
_diffrn_reflns_limit_l_min 0
_diffrn_reflns_number 2946
_diffrn_reflns_theta_max 30.06
_diffrn_standards_decay_% 0
_diffrn_standards_interval_time 120
_diffrn_standards_number 2
_exptl_absorpt_coefficient_mu 0.854
_exptl_absorpt_correction_type 'empirical with XABS2'
_exptl_crystal_colour colourless
_exptl_crystal_density_diffrn 1.344
_exptl_crystal_density_meas ?
_exptl_crystal_description prism
_exptl_crystal_F_000 1908
_exptl_crystal_size_max 0.34
_exptl_crystal_size_mid 0.31
_exptl_crystal_size_min 0.30
_refine_diff_density_max 0.443
_refine_diff_density_min -1.203
_refine_ls_abs_structure_details 'Flack H D (1983), Acta Cryst. A39, 876-881'
_refine_ls_abs_structure_Flack 0.00(3)
_refine_ls_extinction_method none
_refine_ls_goodness_of_fit_obs 1.022
_refine_ls_hydrogen_treatment 'riding; except the boron H'
_refine_ls_number_parameters 133
_refine_ls_number_reflns 1487
_refine_ls_R_factor_all 0.0965
_refine_ls_R_factor_obs 0.0425
_refine_ls_shift/esd_max 0.001
_refine_ls_structure_factor_coef Fsqd
_refine_ls_weighting_details 'w=1/[\s^2^(Fo^2^)+(0.0625P)^2^+0.0000P] where P=(Fo^2^+2Fc^2^)/3'
_refine_ls_weighting_scheme calc
_refine_ls_wR_factor_all 0.1271
_refine_ls_wR_factor_obs 0.0962
_reflns_number_observed 1491
_reflns_number_total 1491
_reflns_observed_criterion >2sigma(I)
_cod_data_source_file ic961249d.cif
_cod_data_source_block C33H34BFN6Zn
_cod_depositor_comments
;
The following automatic conversions were performed:

'_geom_bond_publ_flag' value 'Y' changed to 'y' according to the
built-in table from CIF Core dictionary named 'cif_core.dic' version
2.4.1 from 2010-06-29 (18 times).

'_geom_bond_publ_flag' value 'N'
changed to 'n' according to the built-in table from CIF Core
dictionary named 'cif_core.dic' version 2.4.1 from 2010-06-29 (15
times).

'_geom_angle_publ_flag' value 'N' changed to 'n' according
to the built-in table from CIF Core dictionary named 'cif_core.dic'
version 2.4.1 from 2010-06-29 (31 time).

'_geom_angle_publ_flag'
value 'Y' changed to 'y' according to the built-in table from CIF
Core dictionary named 'cif_core.dic' version 2.4.1 from 2010-06-29
(26 times).

Automatic conversion script
Id: cif_fix_values 1715 2011-07-08 13:25:40Z adriana 

The following automatic conversions were performed:

'_exptl_crystal_density_meas' value 'not measured' was changed to '?'
- the value is perceived as not measured.

Automatic conversion script
Id: cif_fix_values 3008 2015-01-20 13:52:24Z robertas 

The following automatic conversions were performed:

'_refine_ls_weighting_scheme' value 'calc
w=1/[\s^2^(Fo^2^)+(0.0625P)^2^+0.0000P] where P=(Fo^2^+2Fc^2^)/3' was
changed to 'calc'. New tag '_refine_ls_weighting_details' was
created. The value of the new tag was set to
'w=1/[\s^2^(Fo^2^)+(0.0625P)^2^+0.0000P] where P=(Fo^2^+2Fc^2^)/3'.

Automatic conversion script
Id: cif_fix_values 3143 2015-03-26 13:38:13Z robertas 
;
_cod_original_sg_symbol_H-M 'R 3 c'
_cod_database_code 4323387

loop_
_symmetry_equiv_pos_as_xyz
'x, y, z'
'-y, x-y, z'
'-x+y, -x, z'
'-y, -x, z+1/2'
'-x+y, y, z+1/2'
'x, x-y, z+1/2'
'x+2/3, y+1/3, z+1/3'
'-y+2/3, x-y+1/3, z+1/3'
'-x+y+2/3, -x+1/3, z+1/3'
'-y+2/3, -x+1/3, z+5/6'
'-x+y+2/3, y+1/3, z+5/6'
'x+2/3, x-y+1/3, z+5/6'
'x+1/3, y+2/3, z+2/3'
'-y+1/3, x-y+2/3, z+2/3'
'-x+y+1/3, -x+2/3, z+2/3'
'-y+1/3, -x+2/3, z+7/6'
'-x+y+1/3, y+2/3, z+7/6'
'x+1/3, x-y+2/3, z+7/6'

loop_
_atom_site_aniso_label
_atom_site_aniso_U_11
_atom_site_aniso_U_22
_atom_site_aniso_U_33
_atom_site_aniso_U_23
_atom_site_aniso_U_13
_atom_site_aniso_U_12
Zn 0.0484(3) 0.0484(3) 0.0272(3) 0.000 0.000 0.02421(15)
F 0.060(2) 0.060(2) 0.031(2) 0.000 0.000 0.0302(9)
B 0.051(3) 0.051(3) 0.031(4) 0.000 0.000 0.0257(15)
N1 0.047(2) 0.054(2) 0.032(2) -0.004(2) 0.000(2) 0.028(2)
N2 0.052(2) 0.057(3) 0.029(2) -0.001(2) 0.0035(15) 0.028(2)
C1 0.045(3) 0.041(2) 0.042(2) 0.004(2) 0.001(2) 0.023(2)
C2 0.048(3) 0.050(3) 0.044(2) 0.004(2) 0.007(2) 0.021(3)
C3 0.057(3) 0.048(3) 0.036(2) 0.004(2) 0.006(2) 0.029(2)
C4 0.070(4) 0.071(4) 0.037(2) 0.006(2) 0.010(2) 0.039(3)
C5 0.046(2) 0.047(3) 0.038(2) 0.000(2) 0.002(2) 0.029(2)
C6 0.050(3) 0.051(3) 0.041(2) 0.002(2) -0.002(2) 0.019(2)
C7 0.057(3) 0.061(3) 0.037(2) 0.001(2) 0.001(2) 0.025(3)
C8 0.055(3) 0.055(3) 0.045(3) -0.004(2) -0.004(2) 0.025(3)
C9 0.057(3) 0.059(3) 0.056(3) -0.001(3) -0.005(2) 0.016(3)
C10 0.048(3) 0.054(3) 0.047(3) 0.002(2) 0.002(2) 0.018(2)
C11 0.077(4) 0.078(4) 0.055(3) -0.021(3) -0.015(3) 0.025(4)

loop_
_atom_site_label
_atom_site_type_symbol
_atom_site_fract_x
_atom_site_fract_y
_atom_site_fract_z
_atom_site_U_iso_or_equiv
_atom_site_thermal_displace_type
_atom_site_occupancy
_atom_site_calc_flag
_atom_site_refinement_flags
_atom_site_disorder_group
Zn Zn 0.6667 0.3333 0.04851(2) 0.0413(2) Uani 1 d S .
F F 0.6667 0.3333 -0.00138(12) 0.0506(11) Uani 1 d S .
B B 0.6667 0.3333 0.1276(2) 0.045(2) Uani 1 d S .
N1 N 0.4996(4) 0.2264(4) 0.07733(9) 0.0428(9) Uani 1 d . .
N2 N 0.5251(4) 0.2485(4) 0.11395(9) 0.0455(9) Uani 1 d . .
C1 C 0.3705(5) 0.1449(5) 0.07424(12) 0.0414(10) Uani 1 d . .
C2 C 0.3139(6) 0.1153(6) 0.10811(15) 0.0492(11) Uani 1 d . .
C3 C 0.4131(5) 0.1809(5) 0.13264(13) 0.0456(11) Uani 1 d . .
C4 C 0.4067(7) 0.1826(6) 0.17287(13) 0.0579(14) Uani 1 d . .
C5 C 0.3082(4) 0.0917(5) 0.03912(12) 0.0412(10) Uani 1 d . .
C6 C 0.3675(5) 0.1483(5) 0.00641(13) 0.0503(12) Uani 1 d . .
C7 C 0.3089(5) 0.0880(6) -0.02635(13) 0.0537(12) Uani 1 d . .
C8 C 0.1931(6) -0.0273(5) -0.02722(14) 0.0530(12) Uani 1 d . .
C9 C 0.1333(6) -0.0811(6) 0.0050(2) 0.063(2) Uani 1 d . .
C10 C 0.1903(5) -0.0240(5) 0.03778(14) 0.0536(12) Uani 1 d . .
C11 C 0.1369(7) -0.0929(7) -0.0632(2) 0.076(2) Uani 1 d . .
H1 H 0.6667 0.3333 0.1593(24) 0.034(20) Uiso 1 d S .
H2 H 0.2489(52) 0.0843(50) 0.1164(13) 0.028(12) Uiso 1 d . .
H4A H 0.4924(7) 0.2376(6) 0.18241(13) 0.069 Uiso 1 calc R .
H4B H 0.3729(7) 0.0958(6) 0.18197(13) 0.069 Uiso 1 calc R .
H4C H 0.3508(7) 0.2154(6) 0.18009(13) 0.069 Uiso 1 calc R .
H6 H 0.4462(5) 0.2263(5) 0.00629(13) 0.060 Uiso 1 calc R .
H7 H 0.3496(5) 0.1271(6) -0.04796(13) 0.064 Uiso 1 calc R .
H9 H 0.0530(6) -0.1573(6) 0.0049(2) 0.075 Uiso 1 calc R .
H10 H 0.1486(5) -0.0640(5) 0.05920(14) 0.064 Uiso 1 calc R .
H11A H 0.1927(7) -0.0402(7) -0.0824(2) 0.091 Uiso 1 calc R .
H11B H 0.0520(7) -0.1032(7) -0.0662(2) 0.091 Uiso 1 calc R .
H11C H 0.1306(7) -0.1767(7) -0.0636(2) 0.091 Uiso 1 calc R .

loop_
_atom_type_symbol
_atom_type_description
_atom_type_scat_dispersion_real
_atom_type_scat_dispersion_imag
_atom_type_scat_source
C C 0.0033 0.0016 'International Tables Vol C Tables 4.2.6.8 and 6.1.1.4'
H H 0.0000 0.0000 'International Tables Vol C Tables 4.2.6.8 and 6.1.1.4'
N N 0.0061 0.0033 'International Tables Vol C Tables 4.2.6.8 and 6.1.1.4'
B B 0.0013 0.0007 'International Tables Vol C Tables 4.2.6.8 and 6.1.1.4'
F F 0.0171 0.0103 'International Tables Vol C Tables 4.2.6.8 and 6.1.1.4'
Zn Zn 0.2839 1.4301 'International Tables Vol C Tables 4.2.6.8 and 6.1.1.4'

loop_
_geom_angle_atom_site_label_1
_geom_angle_atom_site_label_2
_geom_angle_atom_site_label_3
_geom_angle
_geom_angle_site_symmetry_1
_geom_angle_site_symmetry_3
_geom_angle_publ_flag
F Zn N1 121.54(11) . 2_655 n
F Zn N1 121.54(11) . . y
N1 Zn N1 95.14(14) 2_655 . y
F Zn N1 121.54(11) . 3_665 n
N1 Zn N1 95.14(14) 2_655 3_665 n
N1 Zn N1 95.14(14) . 3_665 n
C6 C5 C10 117.6(4) . . y
C6 C5 C1 122.5(4) . . y
C10 C5 C1 119.8(4) . . y
C1 N1 N2 106.3(4) . . y
C1 N1 Zn 143.6(3) . . y
N2 N1 Zn 110.0(3) . . y
C3 C2 C1 106.6(5) . . y
C3 C2 H2 113.0(38) . . n
C1 C2 H2 139.7(39) . . n
N1 C1 C2 109.8(5) . . y
N1 C1 C5 122.0(4) . . y
C2 C1 C5 128.0(5) . . y
C5 C6 C7 120.3(5) . . y
C5 C6 H6 119.9(3) . . n
C7 C6 H6 119.9(3) . . n
C8 C7 C6 121.5(5) . . y
C8 C7 H7 119.3(3) . . n
C6 C7 H7 119.3(3) . . n
C9 C10 C5 121.2(5) . . y
C9 C10 H10 119.4(3) . . n
C5 C10 H10 119.4(3) . . n
N2 C3 C2 107.9(4) . . y
N2 C3 C4 123.0(5) . . y
C2 C3 C4 129.1(5) . . y
C8 C9 C10 121.4(6) . . y
C8 C9 H9 119.3(3) . . n
C10 C9 H9 119.3(3) . . n
C3 N2 N1 109.4(4) . . y
C3 N2 B 130.1(4) . . y
N1 N2 B 120.3(4) . . y
C9 C8 C7 118.1(5) . . y
C9 C8 C11 122.1(5) . . y
C7 C8 C11 119.7(5) . . y
C3 C4 H4A 109.5(3) . . n
C3 C4 H4B 109.5(3) . . n
H4A C4 H4B 109.5 . . n
C3 C4 H4C 109.5(3) . . n
H4A C4 H4C 109.5 . . n
H4B C4 H4C 109.5 . . n
C8 C11 H11A 109.5(3) . . n
C8 C11 H11B 109.5(4) . . n
H11A C11 H11B 109.5 . . n
C8 C11 H11C 109.5(4) . . n
H11A C11 H11C 109.5 . . n
H11B C11 H11C 109.5 . . n
N2 B N2 109.9(3) 2_655 . n
N2 B N2 109.9(3) 2_655 3_665 n
N2 B N2 109.9(3) . 3_665 n
N2 B H1 109.0(3) 2_655 . n
N2 B H1 109.0(3) . . y
N2 B H1 109.0(3) 3_665 . n

loop_
_geom_bond_atom_site_label_1
_geom_bond_atom_site_label_2
_geom_bond_distance
_geom_bond_site_symmetry_2
_geom_bond_publ_flag
Zn F 1.849(4) . y
Zn N1 2.042(4) 2_655 n
Zn N1 2.042(4) . y
Zn N1 2.042(4) 3_665 n
N1 N2 1.386(5) . y
C3 N2 1.351(7) . y
C2 C3 1.379(7) . y
C3 C4 1.493(6) . y
C5 C6 1.394(6) . y
C2 C1 1.383(7) . y
C9 C8 1.372(8) . y
C5 C10 1.388(7) . y
C6 C7 1.404(7) . y
C8 C11 1.518(7) . y
C5 C1 1.474(6) . y
C7 C8 1.373(8) . y
C10 C9 1.391(7) . y
N1 C1 1.347(6) . y
N2 B 1.550(5) . y
B H1 1.17(9) . y
C2 H2 0.74(5) . n
C4 H4A 0.96 . n
C4 H4B 0.96 . n
C4 H4C 0.96 . n
C6 H6 0.93 . n
C7 H7 0.93 . n
C9 H9 0.93 . n
C10 H10 0.93 . n
C11 H11A 0.96 . n
C11 H11B 0.96 . n
C11 H11C 0.96 . n
B N2 1.550(5) 2_655 n
B N2 1.550(5) 3_665 n
